data_2310225
loop_
_publ_author_name
'Marsh, R.E.'
'Shoemaker, D.P.'

_publ_section_title
;
 The crystal structure of Na Pb
;
_journal_name_full 'Acta Crystallographica (1,1948-23,1967)'
_journal_page_first 197
_journal_page_last 205
_journal_volume 6
_journal_year 1953
_chemical_formula_sum 'Na Pb'
_space_group_IT_number 142
_symmetry_space_group_name_Hall 'I 4bw 2aw -1bw'
_symmetry_space_group_name_H-M 'I 41/a c d :1'
_cell_angle_alpha 90
_cell_angle_beta 90
_cell_angle_gamma 90
_cell_formula_units_Z 32
_cell_length_a 10.58
_cell_length_b 10.58
_cell_length_c 17.746
_cell_volume 1986.423
_citation_journal_id_ASTM ACCRA9
_cod_data_source_file Marsh_ACCRA9_1953_1337.cif
_cod_data_source_block Na1Pb1
_cod_original_sg_symbol_Hall '-I 4bd 2c (x+1/2,y+1/4,z-3/8)'
_cod_original_formula_sum 'Na1 Pb1'
_cod_database_code 2310225

loop_
_symmetry_equiv_pos_as_xyz
x,y,z
-y,x+1/2,z+1/4
-x+1/2,-y+1/2,z+1/2
y+1/2,-x,z+3/4
x,-y+1/2,-z+3/4
y+1/2,x+1/2,-z
-x+1/2,y,-z+1/4
-y,-x,-z+1/2
-x,-y+1/2,-z+1/4
y,-x,-z
x-1/2,y,-z-1/4
-y-1/2,x+1/2,-z-1/2
-x,y,z-1/2
-y-1/2,-x,z+1/4
x-1/2,-y+1/2,z
y,x+1/2,z-1/4
x+1/2,y+1/2,z+1/2
-y+1/2,x+1,z+3/4
-x+1,-y+1,z+1
y+1,-x+1/2,z+5/4
x+1/2,-y+1,-z+5/4
y+1,x+1,-z+1/2
-x+1,y+1/2,-z+3/4
-y+1/2,-x+1/2,-z+1
-x+1/2,-y+1,-z+3/4
y+1/2,-x+1/2,-z+1/2
x,y+1/2,-z+1/4
-y,x+1,-z
-x+1/2,y+1/2,z
-y,-x+1/2,z+3/4
x,-y+1,z+1/2
y+1/2,x+1,z+1/4

loop_
_atom_site_label
_atom_site_type_symbol
_atom_site_fract_x
_atom_site_fract_y
_atom_site_fract_z
_atom_site_occupancy
_atom_site_U_iso_or_equiv
Na2 Na 0.625 0.625 0.25 1 0.0
Pb1 Pb 0.0696 0.8686 0.0633 1 0.0
Na1 Na 0.25 0.125 0.125 1 0.0
